data_7706162
loop_
_publ_author_name
'Malinowski, Przemys\/law J'
'Zhuravlev, Vadim'
'Jaro\'n, Tomasz'
'Santiso-Quinones, Gustavo'
'Krossing, Ingo'

_publ_section_title
;
 Extending the chemistry of weakly basic ligands: solvates of
 Ag<sup>+</sup> and Cu<sup>+</sup> stabilized by
 [Al{OC(CF<sub>3</sub>)<sub>3</sub>}<sub>4</sub>]<sup>-</sup> anion as
 model examples in the screening of useful weakly interacting solvents.
;
_journal_issue 6
_journal_name_full 'Dalton transactions (Cambridge, England : 2003)'
_journal_page_first 2050
_journal_page_last 2056
_journal_paper_doi 10.1039/d0dt03437a
_journal_volume 50
_journal_year 2021
_chemical_formula_sum 'C16 Al Cu F36 O6 S'
_chemical_formula_weight 1094.74
_space_group_crystal_system monoclinic
_space_group_IT_number 14
_space_group_name_Hall '-P 2yn'
_space_group_name_H-M_alt 'P 1 21/n 1'
_audit_creation_method SHELXL-2014/7
_audit_update_record
;
2020-11-25 deposited with the CCDC.	2020-12-18 downloaded from the CCDC.
;
_cell_angle_alpha 90
_cell_angle_beta 98.206(4)
_cell_angle_gamma 90
_cell_formula_units_Z 4
_cell_length_a 10.7624(4)
_cell_length_b 17.9916(8)
_cell_length_c 15.7057(7)
_cell_measurement_reflns_used 9049
_cell_measurement_temperature 100(2)
_cell_measurement_theta_max 75.5530
_cell_measurement_theta_min 3.6920
_cell_volume 3010.0(2)
_computing_cell_refinement 'CrysAlisPro 1.171.40.55a (Rigaku OD, 2019)'
_computing_data_collection 'CrysAlisPro 1.171.40.55a (Rigaku OD, 2019)'
_computing_data_reduction 'CrysAlisPro 1.171.40.55a (Rigaku OD, 2019)'
_computing_molecular_graphics ShelxLe-1008
_computing_publication_material 'Vesta (Momma, Izumi, 2011)'
_computing_structure_refinement 'SHELXL-2014/7 (Sheldrick, 2014)'
_computing_structure_solution 'SHELXS in SHELXTL Version 2014/3'
_diffrn_ambient_temperature 100(2)
_diffrn_measured_fraction_theta_full 0.993
_diffrn_measured_fraction_theta_max 0.977
_diffrn_measurement_device_type 'SuperNova (Cu) X-ray Source'
_diffrn_measurement_method 'SuperNova, Single source at offset, Atlas'
_diffrn_radiation_type CuK\a
_diffrn_radiation_wavelength 1.54184
_diffrn_reflns_av_R_equivalents 0.1371
_diffrn_reflns_av_unetI/netI 0.0777
_diffrn_reflns_Laue_measured_fraction_full 0.993
_diffrn_reflns_Laue_measured_fraction_max 0.977
_diffrn_reflns_limit_h_max 13
_diffrn_reflns_limit_h_min -12
_diffrn_reflns_limit_k_max 22
_diffrn_reflns_limit_k_min -22
_diffrn_reflns_limit_l_max 19
_diffrn_reflns_limit_l_min -19
_diffrn_reflns_number 27123
_diffrn_reflns_point_group_measured_fraction_full 0.993
_diffrn_reflns_point_group_measured_fraction_max 0.977
_diffrn_reflns_theta_full 67.684
_diffrn_reflns_theta_max 76.140
_diffrn_reflns_theta_min 3.758
_diffrn_source CuK\a
_exptl_absorpt_coefficient_mu 4.498
_exptl_absorpt_correction_T_max 1.00000
_exptl_absorpt_correction_T_min 0.58162
_exptl_absorpt_correction_type multi-scan
_exptl_absorpt_process_details
;
CrysAlisPro 1.171.38.43 (Rigaku Oxford Diffraction, 2015)
Empirical absorption correction using spherical harmonics,
 implemented in SCALE3 ABSPACK scaling algorithm.
;
_exptl_crystal_colour yellow
_exptl_crystal_density_diffrn 2.416
_exptl_crystal_description block
_exptl_crystal_F_000 2104
_exptl_crystal_size_max 0.210
_exptl_crystal_size_mid 0.160
_exptl_crystal_size_min 0.100
_refine_diff_density_max 0.852
_refine_diff_density_min -0.639
_refine_diff_density_rms 0.129
_refine_ls_extinction_method none
_refine_ls_goodness_of_fit_ref 1.021
_refine_ls_hydrogen_treatment undef
_refine_ls_matrix_type full
_refine_ls_number_parameters 550
_refine_ls_number_reflns 6158
_refine_ls_number_restraints 0
_refine_ls_restrained_S_all 1.021
_refine_ls_R_factor_all 0.0986
_refine_ls_R_factor_gt 0.0645
_refine_ls_shift/su_max 0.000
_refine_ls_shift/su_mean 0.000
_refine_ls_structure_factor_coef Fsqd
_refine_ls_weighting_details 'w=1/[\s^2^(Fo^2^)+(0.0846P)^2^+5.8428P] where P=(Fo^2^+2Fc^2^)/3'
_refine_ls_weighting_scheme calc
_refine_ls_wR_factor_gt 0.1478
_refine_ls_wR_factor_ref 0.1737
_reflns_Friedel_coverage 0.000
_reflns_number_gt 4218
_reflns_number_total 6158
_reflns_threshold_expression 'I > 2\s(I)'
_cod_data_source_file d0dt03437a2.cif
_cod_data_source_block test_twin1_hklf4_a
_cod_depositor_comments 'Adding full bibliography for 7706158--7706165.cif.'
_cod_original_sg_symbol_H-M 'P 21/n'
_cod_database_code 7706162
_shelx_shelxl_version_number 2014/7
_shelx_space_group_comment
;
The symmetry employed for this shelxl refinement is uniquely defined
by the following loop, which should always be used as a source of
symmetry information in preference to the above space-group names.
They are only intended as comments.
;
_shelx_estimated_absorpt_t_min 0.452
_shelx_estimated_absorpt_t_max 0.662

loop_
_space_group_symop_operation_xyz
'x, y, z'
'-x+1/2, y+1/2, -z+1/2'
'-x, -y, -z'
'x-1/2, -y-1/2, z-1/2'

loop_
_atom_site_label
_atom_site_type_symbol
_atom_site_fract_x
_atom_site_fract_y
_atom_site_fract_z
_atom_site_U_iso_or_equiv
_atom_site_adp_type
_atom_site_occupancy
_atom_site_site_symmetry_order
_atom_site_calc_flag
_atom_site_refinement_flags_posn
_atom_site_refinement_flags_adp
_atom_site_refinement_flags_occupancy
_atom_site_disorder_assembly
_atom_site_disorder_group
Cu1 Cu 0.48579(7) 0.48942(4) 0.69563(5) 0.0303(2) Uani 1 1 d . . . . .
Al1 Al 0.42222(11) 0.33628(8) 0.72901(8) 0.0187(3) Uani 1 1 d . . . . .
S1 S 0.53723(13) 0.66012(8) 0.73112(11) 0.0428(4) Uani 1 1 d . . . . .
O1 O 0.5438(5) 0.6506(3) 0.8207(3) 0.0631(15) Uani 1 1 d . . . . .
O2 O 0.5103(4) 0.5950(2) 0.6784(3) 0.0404(9) Uani 1 1 d . . . . .
O1_1 O 0.3590(3) 0.33080(19) 0.8218(2) 0.0230(7) Uani 1 1 d . . . . .
C1_1 C 0.3063(4) 0.3562(3) 0.8894(3) 0.0239(10) Uani 1 1 d . . . . .
C2_1 C 0.3108(5) 0.2916(4) 0.9568(3) 0.0356(13) Uani 1 1 d . . . . .
F1_1 F 0.2301(3) 0.2383(2) 0.9274(2) 0.0457(9) Uani 1 1 d . . . . .
F2_1 F 0.2785(4) 0.3158(2) 1.0310(2) 0.0486(9) Uani 1 1 d . . . . .
F3_1 F 0.4243(3) 0.2628(2) 0.9719(2) 0.0428(8) Uani 1 1 d . . . . .
C3_1 C 0.3802(5) 0.4248(3) 0.9317(3) 0.0314(12) Uani 1 1 d . . . . .
F4_1 F 0.4094(3) 0.47088(19) 0.8691(2) 0.0404(8) Uani 1 1 d . . . . .
F5_1 F 0.4878(3) 0.4044(2) 0.9769(2) 0.0467(9) Uani 1 1 d . . . . .
F6_1 F 0.3157(3) 0.4635(2) 0.9817(2) 0.0483(9) Uani 1 1 d . . . . .
C4_1 C 0.1680(4) 0.3790(3) 0.8593(3) 0.0280(11) Uani 1 1 d . . . . .
F7_1 F 0.1646(3) 0.44131(18) 0.81251(19) 0.0349(7) Uani 1 1 d . . . . .
F8_1 F 0.1034(3) 0.3917(2) 0.92420(19) 0.0376(7) Uani 1 1 d . . . . .
F9_1 F 0.1080(3) 0.32616(18) 0.8102(2) 0.0360(7) Uani 1 1 d . . . . .
O1_2 O 0.4428(3) 0.25025(19) 0.68606(19) 0.0216(7) Uani 1 1 d . . . . .
C1_2 C 0.4209(4) 0.1757(3) 0.6851(3) 0.0233(10) Uani 1 1 d . . . . .
C2_2 C 0.2770(4) 0.1601(3) 0.6767(3) 0.0257(10) Uani 1 1 d . . . . .
F1_2 F 0.2244(2) 0.20489(17) 0.72986(18) 0.0291(6) Uani 1 1 d . . . . .
F2_2 F 0.2494(3) 0.09108(17) 0.6965(2) 0.0338(7) Uani 1 1 d . . . . .
F3_2 F 0.2206(3) 0.17341(18) 0.59726(18) 0.0325(7) Uani 1 1 d . . . . .
C3_2 C 0.4731(4) 0.1400(3) 0.6071(3) 0.0268(10) Uani 1 1 d . . . . .
F4_2 F 0.5965(3) 0.13017(18) 0.62441(19) 0.0340(7) Uani 1 1 d . . . . .
F5_2 F 0.4516(3) 0.18404(18) 0.53902(18) 0.0353(7) Uani 1 1 d . . . . .
F6_2 F 0.4198(3) 0.07429(17) 0.58593(19) 0.0344(7) Uani 1 1 d . . . . .
C4_2 C 0.4859(5) 0.1382(3) 0.7698(3) 0.0277(11) Uani 1 1 d . . . . .
F7_2 F 0.6051(3) 0.15836(17) 0.78618(19) 0.0324(7) Uani 1 1 d . . . . .
F8_2 F 0.4820(3) 0.06422(17) 0.76433(19) 0.0322(7) Uani 1 1 d . . . . .
F9_2 F 0.4298(3) 0.15848(18) 0.83605(18) 0.0359(7) Uani 1 1 d . . . . .
O1_3 O 0.3456(3) 0.40490(19) 0.65734(19) 0.0229(7) Uani 1 1 d . . . . .
C1_3 C 0.2648(4) 0.4128(3) 0.5803(3) 0.0237(10) Uani 1 1 d . . . . .
C2_3 C 0.2578(5) 0.4960(3) 0.5557(3) 0.0324(12) Uani 1 1 d . . . . .
F1_3 F 0.2464(3) 0.53841(18) 0.62353(19) 0.0343(7) Uani 1 1 d . . . . .
F2_3 F 0.1624(3) 0.51102(18) 0.4942(2) 0.0400(8) Uani 1 1 d . . . . .
F3_3 F 0.3640(3) 0.51709(19) 0.5257(2) 0.0395(8) Uani 1 1 d . . . . .
C3_3 C 0.3152(5) 0.3676(3) 0.5084(3) 0.0298(11) Uani 1 1 d . . . . .
F4_3 F 0.2828(3) 0.29701(18) 0.51060(19) 0.0361(7) Uani 1 1 d . . . . .
F5_3 F 0.4400(3) 0.3717(2) 0.51669(19) 0.0366(7) Uani 1 1 d . . . . .
F6_3 F 0.2706(3) 0.3940(2) 0.42947(18) 0.0371(8) Uani 1 1 d . . . . .
C4_3 C 0.1314(5) 0.3861(3) 0.5908(3) 0.0279(11) Uani 1 1 d . . . . .
F7_3 F 0.1376(3) 0.32211(17) 0.63407(19) 0.0330(7) Uani 1 1 d . . . . .
F8_3 F 0.0618(3) 0.37404(19) 0.51401(19) 0.0358(7) Uani 1 1 d . . . . .
F9_3 F 0.0719(2) 0.43548(19) 0.63312(19) 0.0336(7) Uani 1 1 d . . . . .
O1_4 O 0.5649(3) 0.39064(19) 0.7426(2) 0.0229(7) Uani 1 1 d . . . . .
C1_4 C 0.6930(4) 0.3801(3) 0.7645(3) 0.0257(11) Uani 1 1 d . . . . .
C2_4 C 0.7223(4) 0.3384(3) 0.8525(3) 0.0282(11) Uani 1 1 d . . . . .
F1_4 F 0.7243(3) 0.38534(19) 0.91784(19) 0.0370(7) Uani 1 1 d . . . . .
F2_4 F 0.8322(3) 0.30427(19) 0.85939(18) 0.0331(7) Uani 1 1 d . . . . .
F3_4 F 0.6334(3) 0.28878(17) 0.85924(18) 0.0298(6) Uani 1 1 d . . . . .
C3_4 C 0.7428(4) 0.3348(3) 0.6927(3) 0.0321(12) Uani 1 1 d . . . . .
F4_4 F 0.6883(3) 0.3574(2) 0.61499(19) 0.0422(8) Uani 1 1 d . . . . .
F5_4 F 0.7177(3) 0.26262(18) 0.69913(19) 0.0319(7) Uani 1 1 d . . . . .
F6_4 F 0.8670(3) 0.3419(2) 0.6943(2) 0.0383(8) Uani 1 1 d . . . . .
C4_4 C 0.7585(5) 0.4571(3) 0.7731(4) 0.0361(13) Uani 1 1 d . . . . .
F7_4 F 0.7594(3) 0.4877(2) 0.6952(2) 0.0433(9) Uani 1 1 d . . . . .
F8_4 F 0.8767(3) 0.45099(19) 0.8111(2) 0.0414(8) Uani 1 1 d . . . . .
F9_4 F 0.6988(3) 0.50408(18) 0.8181(2) 0.0415(8) Uani 1 1 d . . . . .

loop_
_atom_site_aniso_label
_atom_site_aniso_U_11
_atom_site_aniso_U_22
_atom_site_aniso_U_33
_atom_site_aniso_U_23
_atom_site_aniso_U_13
_atom_site_aniso_U_12
Cu1 0.0295(4) 0.0217(4) 0.0367(4) 0.0027(3) -0.0055(3) -0.0015(3)
Al1 0.0159(6) 0.0179(7) 0.0213(6) 0.0007(5) -0.0014(4) -0.0001(5)
S1 0.0351(7) 0.0273(8) 0.0658(9) -0.0072(7) 0.0068(6) -0.0059(6)
O1 0.054(3) 0.075(4) 0.056(3) -0.026(3) -0.005(2) 0.005(2)
O2 0.044(2) 0.034(2) 0.042(2) 0.0031(18) 0.0034(16) -0.0026(18)
O1_1 0.0221(15) 0.0242(19) 0.0226(15) -0.0023(13) 0.0030(11) -0.0014(13)
C1_1 0.026(2) 0.020(3) 0.025(2) -0.0040(19) 0.0007(17) 0.0013(19)
C2_1 0.041(3) 0.040(4) 0.026(2) 0.004(2) 0.008(2) 0.012(3)
F1_1 0.055(2) 0.034(2) 0.0499(19) 0.0142(16) 0.0131(15) -0.0061(16)
F2_1 0.062(2) 0.061(3) 0.0255(15) 0.0064(15) 0.0135(14) 0.0210(18)
F3_1 0.0491(19) 0.047(2) 0.0317(15) 0.0099(15) 0.0033(13) 0.0220(16)
C3_1 0.026(2) 0.032(3) 0.035(3) -0.013(2) 0.0010(19) 0.000(2)
F4_1 0.0405(18) 0.0273(19) 0.0535(19) -0.0047(15) 0.0075(14) -0.0098(14)
F5_1 0.0302(16) 0.060(2) 0.0463(18) -0.0154(17) -0.0076(13) 0.0018(15)
F6_1 0.0445(19) 0.048(2) 0.053(2) -0.0264(17) 0.0074(15) 0.0022(16)
C4_1 0.025(2) 0.030(3) 0.029(2) 0.002(2) 0.0046(18) 0.000(2)
F7_1 0.0354(16) 0.0299(18) 0.0379(16) 0.0048(14) 0.0003(12) 0.0093(13)
F8_1 0.0322(15) 0.049(2) 0.0331(15) 0.0001(14) 0.0107(11) 0.0063(14)
F9_1 0.0245(14) 0.039(2) 0.0432(17) -0.0053(14) -0.0012(12) -0.0057(13)
O1_2 0.0197(14) 0.0192(18) 0.0255(15) 0.0025(13) 0.0018(11) 0.0007(12)
C1_2 0.024(2) 0.020(3) 0.026(2) -0.0016(18) 0.0025(17) -0.0014(18)
C2_2 0.025(2) 0.017(3) 0.034(2) -0.006(2) 0.0017(18) -0.0011(19)
F1_2 0.0259(14) 0.0244(16) 0.0377(15) -0.0051(12) 0.0074(11) 0.0000(11)
F2_2 0.0362(16) 0.0187(16) 0.0463(17) 0.0014(13) 0.0055(12) -0.0068(12)
F3_2 0.0279(14) 0.0363(19) 0.0310(14) -0.0033(13) -0.0032(11) -0.0016(12)
C3_2 0.025(2) 0.026(3) 0.030(2) -0.001(2) 0.0051(18) -0.0032(19)
F4_2 0.0262(14) 0.0374(19) 0.0388(16) -0.0033(14) 0.0055(11) 0.0092(13)
F5_2 0.0468(18) 0.0352(19) 0.0237(13) -0.0010(12) 0.0041(12) 0.0087(14)
F6_2 0.0386(16) 0.0267(18) 0.0385(16) -0.0088(13) 0.0078(12) -0.0006(13)
C4_2 0.035(3) 0.019(3) 0.028(2) 0.004(2) 0.0029(19) 0.000(2)
F7_2 0.0292(14) 0.0302(18) 0.0346(15) 0.0057(13) -0.0067(11) -0.0005(12)
F8_2 0.0379(16) 0.0189(16) 0.0389(15) -0.0002(12) 0.0025(12) -0.0002(12)
F9_2 0.0514(18) 0.0310(18) 0.0254(14) 0.0005(12) 0.0053(12) 0.0055(14)
O1_3 0.0214(15) 0.0235(19) 0.0218(14) 0.0006(13) -0.0043(11) 0.0029(13)
C1_3 0.021(2) 0.026(3) 0.022(2) -0.0015(19) -0.0041(16) 0.0023(18)
C2_3 0.025(2) 0.036(3) 0.033(3) 0.004(2) -0.0045(19) -0.003(2)
F1_3 0.0349(15) 0.0281(18) 0.0381(16) 0.0000(13) -0.0014(12) 0.0043(13)
F2_3 0.0364(16) 0.0333(19) 0.0444(17) 0.0124(15) -0.0143(13) 0.0014(14)
F3_3 0.0375(17) 0.039(2) 0.0398(17) 0.0108(15) -0.0022(13) -0.0086(14)
C3_3 0.029(2) 0.035(3) 0.024(2) 0.002(2) -0.0035(18) 0.002(2)
F4_3 0.0433(17) 0.0325(19) 0.0304(14) -0.0060(13) -0.0022(12) 0.0064(14)
F5_3 0.0230(14) 0.052(2) 0.0347(15) -0.0020(14) 0.0043(11) 0.0046(13)
F6_3 0.0404(17) 0.048(2) 0.0204(13) 0.0021(13) -0.0032(11) 0.0039(15)
C4_3 0.027(2) 0.027(3) 0.028(2) 0.004(2) -0.0001(18) 0.000(2)
F7_3 0.0299(15) 0.0302(18) 0.0384(15) 0.0052(13) 0.0035(12) -0.0002(12)
F8_3 0.0263(14) 0.045(2) 0.0325(15) -0.0004(14) -0.0089(11) -0.0051(13)
F9_3 0.0212(13) 0.0403(19) 0.0392(15) -0.0032(14) 0.0036(11) 0.0075(12)
O1_4 0.0144(14) 0.0237(19) 0.0292(15) 0.0034(14) -0.0020(11) -0.0029(12)
C1_4 0.016(2) 0.026(3) 0.032(2) 0.010(2) -0.0035(17) -0.0053(18)
C2_4 0.023(2) 0.033(3) 0.026(2) 0.000(2) -0.0028(17) -0.004(2)
F1_4 0.0390(16) 0.039(2) 0.0295(14) -0.0045(13) -0.0058(12) 0.0003(14)
F2_4 0.0227(13) 0.042(2) 0.0323(14) 0.0085(13) -0.0033(11) 0.0053(12)
F3_4 0.0269(14) 0.0286(17) 0.0332(14) 0.0063(13) 0.0017(11) -0.0021(12)
C3_4 0.019(2) 0.050(4) 0.026(2) 0.006(2) -0.0003(17) 0.003(2)
F4_4 0.0345(16) 0.064(2) 0.0270(14) 0.0117(15) -0.0001(12) 0.0076(16)
F5_4 0.0251(14) 0.0319(19) 0.0386(15) -0.0039(13) 0.0046(11) -0.0011(12)
F6_4 0.0197(14) 0.052(2) 0.0428(17) 0.0067(15) 0.0041(12) -0.0009(13)
C4_4 0.023(2) 0.036(3) 0.046(3) 0.012(3) -0.004(2) -0.001(2)
F7_4 0.0318(16) 0.041(2) 0.055(2) 0.0235(16) -0.0033(14) -0.0093(14)
F8_4 0.0220(14) 0.040(2) 0.057(2) 0.0104(16) -0.0114(13) -0.0108(13)
F9_4 0.0329(16) 0.0292(19) 0.057(2) -0.0048(15) -0.0108(14) -0.0054(13)

loop_
_atom_type_symbol
_atom_type_description
_atom_type_scat_dispersion_real
_atom_type_scat_dispersion_imag
_atom_type_scat_source
C C 0.0181 0.0091 'International Tables Vol C Tables 4.2.6.8 and 6.1.1.4'
O O 0.0492 0.0322 'International Tables Vol C Tables 4.2.6.8 and 6.1.1.4'
F F 0.0727 0.0534 'International Tables Vol C Tables 4.2.6.8 and 6.1.1.4'
Al Al 0.2130 0.2455 'International Tables Vol C Tables 4.2.6.8 and 6.1.1.4'
S S 0.3331 0.5567 'International Tables Vol C Tables 4.2.6.8 and 6.1.1.4'
Cu Cu -1.9646 0.5888 'International Tables Vol C Tables 4.2.6.8 and 6.1.1.4'

loop_
_geom_angle_atom_site_label_1
_geom_angle_atom_site_label_2
_geom_angle_atom_site_label_3
_geom_angle
_geom_angle_site_symmetry_1
_geom_angle_site_symmetry_3
_geom_angle_publ_flag
O2 Cu1 O1_4 146.71(14) . . ?
O2 Cu1 O1_3 138.69(14) . . ?
O1_4 Cu1 O1_3 74.32(12) . . ?
O2 Cu1 Al1 173.31(14) . . ?
O1_4 Cu1 Al1 38.13(9) . . ?
O1_3 Cu1 Al1 37.95(8) . . ?
O1_1 Al1 O1_2 112.05(18) . . ?
O1_1 Al1 O1_3 112.01(17) . . ?
O1_2 Al1 O1_3 116.67(15) . . ?
O1_1 Al1 O1_4 111.60(16) . . ?
O1_2 Al1 O1_4 112.29(17) . . ?
O1_3 Al1 O1_4 90.48(16) . . ?
O1_1 Al1 Cu1 110.11(13) . . ?
O1_2 Al1 Cu1 137.56(13) . . ?
O1_3 Al1 Cu1 48.06(11) . . ?
O1_4 Al1 Cu1 44.76(11) . . ?
O1 S1 O2 116.9(3) . . ?
S1 O2 Cu1 137.4(3) . . ?
C1_1 O1_1 Al1 156.8(3) . . ?
O1_1 C1_1 C4_1 110.0(4) . . ?
O1_1 C1_1 C3_1 110.8(4) . . ?
C4_1 C1_1 C3_1 109.1(4) . . ?
O1_1 C1_1 C2_1 107.7(4) . . ?
C4_1 C1_1 C2_1 109.7(4) . . ?
C3_1 C1_1 C2_1 109.5(4) . . ?
F3_1 C2_1 F1_1 108.7(5) . . ?
F3_1 C2_1 F2_1 108.8(4) . . ?
F1_1 C2_1 F2_1 107.5(5) . . ?
F3_1 C2_1 C1_1 110.5(5) . . ?
F1_1 C2_1 C1_1 110.1(4) . . ?
F2_1 C2_1 C1_1 111.2(5) . . ?
F6_1 C3_1 F5_1 108.8(4) . . ?
F6_1 C3_1 F4_1 107.7(5) . . ?
F5_1 C3_1 F4_1 106.5(4) . . ?
F6_1 C3_1 C1_1 113.0(4) . . ?
F5_1 C3_1 C1_1 111.2(4) . . ?
F4_1 C3_1 C1_1 109.4(4) . . ?
F8_1 C4_1 F9_1 107.6(4) . . ?
F8_1 C4_1 F7_1 107.5(4) . . ?
F9_1 C4_1 F7_1 107.8(4) . . ?
F8_1 C4_1 C1_1 113.3(4) . . ?
F9_1 C4_1 C1_1 110.6(4) . . ?
F7_1 C4_1 C1_1 109.8(4) . . ?
C1_2 O1_2 Al1 149.5(3) . . ?
O1_2 C1_2 C3_2 109.5(4) . . ?
O1_2 C1_2 C2_2 110.3(4) . . ?
C3_2 C1_2 C2_2 108.9(4) . . ?
O1_2 C1_2 C4_2 111.1(4) . . ?
C3_2 C1_2 C4_2 108.8(4) . . ?
C2_2 C1_2 C4_2 108.2(4) . . ?
F2_2 C2_2 F3_2 107.6(4) . . ?
F2_2 C2_2 F1_2 106.7(4) . . ?
F3_2 C2_2 F1_2 107.4(4) . . ?
F2_2 C2_2 C1_2 113.7(4) . . ?
F3_2 C2_2 C1_2 111.2(4) . . ?
F1_2 C2_2 C1_2 109.9(4) . . ?
F5_2 C3_2 F4_2 107.4(4) . . ?
F5_2 C3_2 F6_2 108.0(4) . . ?
F4_2 C3_2 F6_2 108.3(4) . . ?
F5_2 C3_2 C1_2 110.3(4) . . ?
F4_2 C3_2 C1_2 110.9(4) . . ?
F6_2 C3_2 C1_2 111.8(4) . . ?
F7_2 C4_2 F9_2 108.0(4) . . ?
F7_2 C4_2 F8_2 107.9(4) . . ?
F9_2 C4_2 F8_2 108.1(4) . . ?
F7_2 C4_2 C1_2 110.5(4) . . ?
F9_2 C4_2 C1_2 110.5(4) . . ?
F8_2 C4_2 C1_2 111.7(4) . . ?
C1_3 O1_3 Al1 142.3(3) . . ?
C1_3 O1_3 Cu1 119.5(3) . . ?
Al1 O1_3 Cu1 93.99(12) . . ?
O1_3 C1_3 C2_3 108.6(4) . . ?
O1_3 C1_3 C4_3 110.4(4) . . ?
C2_3 C1_3 C4_3 108.3(4) . . ?
O1_3 C1_3 C3_3 109.8(4) . . ?
C2_3 C1_3 C3_3 109.6(4) . . ?
C4_3 C1_3 C3_3 110.0(4) . . ?
F1_3 C2_3 F2_3 108.3(4) . . ?
F1_3 C2_3 F3_3 107.2(4) . . ?
F2_3 C2_3 F3_3 107.0(4) . . ?
F1_3 C2_3 C1_3 111.3(4) . . ?
F2_3 C2_3 C1_3 112.6(4) . . ?
F3_3 C2_3 C1_3 110.2(4) . . ?
F4_3 C3_3 F5_3 108.5(4) . . ?
F4_3 C3_3 F6_3 107.6(4) . . ?
F5_3 C3_3 F6_3 107.0(4) . . ?
F4_3 C3_3 C1_3 111.4(4) . . ?
F5_3 C3_3 C1_3 110.6(4) . . ?
F6_3 C3_3 C1_3 111.6(4) . . ?
F9_3 C4_3 F7_3 108.4(4) . . ?
F9_3 C4_3 F8_3 108.1(4) . . ?
F7_3 C4_3 F8_3 107.3(4) . . ?
F9_3 C4_3 C1_3 111.6(4) . . ?
F7_3 C4_3 C1_3 110.1(4) . . ?
F8_3 C4_3 C1_3 111.2(4) . . ?
C1_4 O1_4 Al1 138.9(3) . . ?
C1_4 O1_4 Cu1 123.6(3) . . ?
Al1 O1_4 Cu1 97.11(13) . . ?
O1_4 C1_4 C3_4 109.1(4) . . ?
O1_4 C1_4 C4_4 108.8(4) . . ?
C3_4 C1_4 C4_4 109.4(4) . . ?
O1_4 C1_4 C2_4 110.7(4) . . ?
C3_4 C1_4 C2_4 110.2(4) . . ?
C4_4 C1_4 C2_4 108.7(4) . . ?
F2_4 C2_4 F3_4 109.2(4) . . ?
F2_4 C2_4 F1_4 108.5(3) . . ?
F3_4 C2_4 F1_4 107.5(4) . . ?
F2_4 C2_4 C1_4 111.0(4) . . ?
F3_4 C2_4 C1_4 109.7(3) . . ?
F1_4 C2_4 C1_4 110.9(4) . . ?
F5_4 C3_4 F4_4 107.3(4) . . ?
F5_4 C3_4 F6_4 107.7(4) . . ?
F4_4 C3_4 F6_4 107.2(4) . . ?
F5_4 C3_4 C1_4 111.2(4) . . ?
F4_4 C3_4 C1_4 110.6(4) . . ?
F6_4 C3_4 C1_4 112.6(4) . . ?
F9_4 C4_4 F8_4 108.5(5) . . ?
F9_4 C4_4 F7_4 106.9(4) . . ?
F8_4 C4_4 F7_4 108.2(4) . . ?
F9_4 C4_4 C1_4 111.5(5) . . ?
F8_4 C4_4 C1_4 111.0(4) . . ?
F7_4 C4_4 C1_4 110.5(4) . . ?

loop_
_geom_bond_atom_site_label_1
_geom_bond_atom_site_label_2
_geom_bond_distance
_geom_bond_site_symmetry_2
_geom_bond_publ_flag
Cu1 O2 1.941(4) . ?
Cu1 O1_4 2.061(3) . ?
Cu1 O1_3 2.166(3) . ?
Cu1 Al1 2.9047(16) . ?
Al1 O1_1 1.697(4) . ?
Al1 O1_2 1.715(4) . ?
Al1 O1_3 1.791(3) . ?
Al1 O1_4 1.807(3) . ?
S1 O1 1.408(6) . ?
S1 O2 1.441(4) . ?
O1_1 C1_1 1.353(6) . ?
C1_1 C4_1 1.551(6) . ?
C1_1 C3_1 1.564(7) . ?
C1_1 C2_1 1.568(7) . ?
C2_1 F3_1 1.317(6) . ?
C2_1 F1_1 1.331(7) . ?
C2_1 F2_1 1.335(6) . ?
C3_1 F6_1 1.319(6) . ?
C3_1 F5_1 1.322(6) . ?
C3_1 F4_1 1.356(7) . ?
C4_1 F8_1 1.333(6) . ?
C4_1 F9_1 1.333(6) . ?
C4_1 F7_1 1.338(6) . ?
O1_2 C1_2 1.361(6) . ?
C1_2 C3_2 1.557(7) . ?
C1_2 C2_2 1.562(6) . ?
C1_2 C4_2 1.565(6) . ?
C2_2 F2_2 1.324(6) . ?
C2_2 F3_2 1.329(5) . ?
C2_2 F1_2 1.343(6) . ?
C3_2 F5_2 1.324(6) . ?
C3_2 F4_2 1.329(5) . ?
C3_2 F6_2 1.335(6) . ?
C4_2 F7_2 1.323(6) . ?
C4_2 F9_2 1.327(6) . ?
C4_2 F8_2 1.334(6) . ?
O1_3 C1_3 1.393(5) . ?
C1_3 C2_3 1.543(8) . ?
C1_3 C4_3 1.545(7) . ?
C1_3 C3_3 1.550(7) . ?
C2_3 F1_3 1.331(6) . ?
C2_3 F2_3 1.332(5) . ?
C2_3 F3_3 1.352(6) . ?
C3_3 F4_3 1.319(6) . ?
C3_3 F5_3 1.333(6) . ?
C3_3 F6_3 1.350(5) . ?
C4_3 F9_3 1.327(6) . ?
C4_3 F7_3 1.334(6) . ?
C4_3 F8_3 1.344(5) . ?
O1_4 C1_4 1.386(5) . ?
C1_4 C3_4 1.548(8) . ?
C1_4 C4_4 1.552(7) . ?
C1_4 C2_4 1.565(7) . ?
C2_4 F2_4 1.323(6) . ?
C2_4 F3_4 1.323(6) . ?
C2_4 F1_4 1.327(6) . ?
C3_4 F5_4 1.333(7) . ?
C3_4 F4_4 1.339(5) . ?
C3_4 F6_4 1.339(6) . ?
C4_4 F9_4 1.326(7) . ?
C4_4 F8_4 1.330(5) . ?
C4_4 F7_4 1.342(6) . ?
